data_4103452
loop_
_publ_author_name
'Eszter Boros'
'Cara L. Ferreira'
'Jacqueline F. Cawthray'
'Eric W. Price'
'Brian O. Patrick'
'Dennis W. Wester'
'Michael J. Adam'
'Chris Orvig'

_publ_section_title
;
 Acyclic Chelate with Ideal Properties for 68Ga PET Imaging Agent
 Elaboration
;
_journal_name_full 'Journal of the American Chemical Society'
_journal_page_first 15726
_journal_page_last 15733
_journal_paper_doi 10.1021/ja106399h
_journal_volume 132
_journal_year 2010
_chemical_formula_sum 'C16 H16 Cl Ga N4 O8'
_chemical_formula_weight 497.50
_chemical_name_systematic
;
 ?
;
_space_group_IT_number 2
_symmetry_cell_setting triclinic
_symmetry_space_group_name_Hall '-P 1'
_symmetry_space_group_name_H-M 'P -1'
_atom_sites_solution_hydrogens geom
_atom_sites_solution_primary direct
_atom_sites_solution_secondary difmap
_audit_creation_method SHELXL-97
_cell_angle_alpha 87.389(7)
_cell_angle_beta 77.692(8)
_cell_angle_gamma 85.503(7)
_cell_formula_units_Z 2
_cell_length_a 7.8880(12)
_cell_length_b 8.9681(12)
_cell_length_c 13.264(2)
_cell_measurement_reflns_used 8760
_cell_measurement_temperature 103.0(1)
_cell_measurement_theta_max 28.03
_cell_measurement_theta_min 2.28
_cell_volume 913.5(2)
_computing_structure_refinement 'SHELXL-97 (Sheldrick, 1997)'
_diffrn_ambient_temperature 103.0(1)
_diffrn_measured_fraction_theta_full 0.987
_diffrn_measured_fraction_theta_max 0.987
_diffrn_measurement_device_type 'Bruker X8 APEX II'
_diffrn_measurement_method 'area detector'
_diffrn_radiation_monochromator graphite
_diffrn_radiation_source 'fine-focus sealed tube'
_diffrn_radiation_type MoK\a
_diffrn_radiation_wavelength 0.71073
_diffrn_reflns_av_R_equivalents 0.0201
_diffrn_reflns_av_sigmaI/netI 0.0190
_diffrn_reflns_limit_h_max 10
_diffrn_reflns_limit_h_min -10
_diffrn_reflns_limit_k_max 11
_diffrn_reflns_limit_k_min -11
_diffrn_reflns_limit_l_max 17
_diffrn_reflns_limit_l_min -17
_diffrn_reflns_number 15296
_diffrn_reflns_theta_full 28.08
_diffrn_reflns_theta_max 28.08
_diffrn_reflns_theta_min 2.28
_exptl_absorpt_coefficient_mu 1.710
_exptl_absorpt_correction_T_max 0.599
_exptl_absorpt_correction_T_min 0.489
_exptl_absorpt_correction_type multi-scan
_exptl_crystal_colour colourless
_exptl_crystal_density_diffrn 1.809
_exptl_crystal_density_method 'not measured'
_exptl_crystal_description prism
_exptl_crystal_F_000 504
_exptl_crystal_size_max 0.45
_exptl_crystal_size_mid 0.33
_exptl_crystal_size_min 0.30
_refine_diff_density_max 0.546
_refine_diff_density_min -0.587
_refine_diff_density_rms 0.190
_refine_ls_extinction_method none
_refine_ls_goodness_of_fit_ref 1.300
_refine_ls_hydrogen_treatment mixed
_refine_ls_matrix_type full
_refine_ls_number_parameters 279
_refine_ls_number_reflns 4391
_refine_ls_number_restraints 0
_refine_ls_restrained_S_all 1.300
_refine_ls_R_factor_all 0.0256
_refine_ls_R_factor_gt 0.0214
_refine_ls_shift/su_max 0.001
_refine_ls_shift/su_mean 0.000
_refine_ls_structure_factor_coef Fsqd
_refine_ls_weighting_details 'calc w=1/[\s^2^(Fo^2^)+(0.0489P)^2^+0.2860P] where P=(Fo^2^+2Fc^2^)/3'
_refine_ls_weighting_scheme calc
_refine_ls_wR_factor_gt 0.0675
_refine_ls_wR_factor_ref 0.0875
_reflns_number_gt 4134
_reflns_number_total 4391
_reflns_threshold_expression >2sigma(I)
_cod_data_source_file ja106399h_si_002.cif
_cod_data_source_block co357
_cod_database_code 4103452

loop_
_symmetry_equiv_pos_as_xyz
'x, y, z'
'-x, -y, -z'

loop_
_atom_site_label
_atom_site_type_symbol
_atom_site_fract_x
_atom_site_fract_y
_atom_site_fract_z
_atom_site_U_iso_or_equiv
_atom_site_adp_type
_atom_site_occupancy
_atom_site_symmetry_multiplicity
_atom_site_calc_flag
_atom_site_refinement_flags
C1 C 0.1712(2) -0.1538(2) 0.26950(14) 0.0109(3) Uani 1 1 d .
C2 C 0.1963(2) -0.0909(2) 0.15993(14) 0.0109(3) Uani 1 1 d .
C3 C 0.1703(2) -0.1608(2) 0.07433(14) 0.0140(4) Uani 1 1 d .
H3 H 0.1298 -0.2584 0.0799 0.017 Uiso 1 1 calc R
C4 C 0.2055(3) -0.0831(2) -0.02055(15) 0.0153(4) Uani 1 1 d .
H4 H 0.1904 -0.1288 -0.0809 0.018 Uiso 1 1 calc R
C5 C 0.2628(2) 0.0610(2) -0.02755(14) 0.0145(4) Uani 1 1 d .
H5 H 0.2871 0.1140 -0.0921 0.017 Uiso 1 1 calc R
C6 C 0.2834(2) 0.1251(2) 0.06190(14) 0.0113(3) Uani 1 1 d .
C7 C 0.3458(3) 0.2780(2) 0.07060(14) 0.0149(4) Uani 1 1 d .
H7A H 0.4738 0.2754 0.0469 0.018 Uiso 1 1 calc R
H7B H 0.2927 0.3517 0.0265 0.018 Uiso 1 1 calc R
C8 C 0.1166(3) 0.3956(2) 0.20433(15) 0.0153(4) Uani 1 1 d .
H8A H 0.0375 0.3395 0.1739 0.018 Uiso 1 1 calc R
H8B H 0.1160 0.4992 0.1752 0.018 Uiso 1 1 calc R
C9 C 0.0568(3) 0.3969(2) 0.32046(15) 0.0151(4) Uani 1 1 d .
H9A H 0.1344 0.4548 0.3507 0.018 Uiso 1 1 calc R
H9B H -0.0629 0.4443 0.3393 0.018 Uiso 1 1 calc R
C10 C 0.0578(2) 0.2310(2) 0.47240(14) 0.0124(3) Uani 1 1 d .
H10A H 0.0030 0.1394 0.5034 0.015 Uiso 1 1 calc R
H10B H -0.0119 0.3186 0.5062 0.015 Uiso 1 1 calc R
C11 C 0.2416(2) 0.2280(2) 0.48970(14) 0.0112(3) Uani 1 1 d .
C12 C 0.2898(2) 0.2574(2) 0.58102(15) 0.0143(4) Uani 1 1 d .
H12 H 0.2049 0.2876 0.6401 0.017 Uiso 1 1 calc R
C13 C 0.4659(3) 0.2416(2) 0.58388(15) 0.0153(4) Uani 1 1 d .
H13 H 0.5023 0.2627 0.6452 0.018 Uiso 1 1 calc R
C14 C 0.5891(2) 0.1947(2) 0.49691(14) 0.0135(4) Uani 1 1 d .
H14 H 0.7093 0.1823 0.4984 0.016 Uiso 1 1 calc R
C15 C 0.5318(2) 0.1670(2) 0.40937(14) 0.0108(3) Uani 1 1 d .
C16 C 0.6399(2) 0.1097(2) 0.30765(14) 0.0111(3) Uani 1 1 d .
N1 N 0.2507(2) 0.04759(17) 0.15119(12) 0.0105(3) Uani 1 1 d .
N2 N 0.36237(19) 0.18549(17) 0.40775(12) 0.0098(3) Uani 1 1 d .
N3 N 0.2957(2) 0.32256(18) 0.18007(12) 0.0125(3) Uani 1 1 d .
N4 N 0.0613(2) 0.23977(17) 0.36033(12) 0.0109(3) Uani 1 1 d .
O1 O 0.21269(17) -0.06457(14) 0.33390(10) 0.0115(3) Uani 1 1 d .
O2 O 0.54933(16) 0.08418(15) 0.24105(10) 0.0123(3) Uani 1 1 d .
O3 O 0.11754(18) -0.27703(15) 0.29139(11) 0.0158(3) Uani 1 1 d .
O4 O 0.79820(17) 0.08901(16) 0.29553(11) 0.0149(3) Uani 1 1 d .
O5 O 0.4952(2) 0.40842(19) 0.82783(14) 0.0267(4) Uani 1 1 d .
O6 O 0.20658(19) 0.36634(17) 0.82229(12) 0.0214(3) Uani 1 1 d .
O7 O 0.2672(2) 0.57971(18) 0.90156(13) 0.0281(4) Uani 1 1 d .
O8 O 0.3475(3) 0.56065(19) 0.72140(13) 0.0318(4) Uani 1 1 d .
Cl1 Cl 0.32793(6) 0.47872(5) 0.81838(3) 0.01445(11) Uani 1 1 d .
Ga1 Ga 0.29430(2) 0.13100(2) 0.278809(14) 0.00864(8) Uani 1 1 d .
H4N H -0.019(3) 0.202(3) 0.350(2) 0.018(6) Uiso 1 1 d .
H3N H 0.366(3) 0.387(3) 0.189(2) 0.019(6) Uiso 1 1 d .

loop_
_atom_site_aniso_label
_atom_site_aniso_U_11
_atom_site_aniso_U_22
_atom_site_aniso_U_33
_atom_site_aniso_U_23
_atom_site_aniso_U_13
_atom_site_aniso_U_12
C1 0.0098(8) 0.0119(8) 0.0105(8) -0.0001(6) -0.0017(6) 0.0007(6)
C2 0.0103(8) 0.0112(8) 0.0111(8) -0.0003(6) -0.0019(6) -0.0003(6)
C3 0.0167(9) 0.0126(8) 0.0132(9) -0.0015(7) -0.0037(7) -0.0022(7)
C4 0.0173(9) 0.0179(9) 0.0112(8) -0.0032(7) -0.0038(7) 0.0005(7)
C5 0.0156(9) 0.0176(9) 0.0096(8) 0.0011(7) -0.0024(7) 0.0011(7)
C6 0.0095(8) 0.0130(8) 0.0107(8) 0.0013(6) -0.0016(6) 0.0006(6)
C7 0.0184(9) 0.0149(9) 0.0111(8) 0.0026(7) -0.0018(7) -0.0045(7)
C8 0.0181(9) 0.0120(8) 0.0164(9) 0.0003(7) -0.0062(7) 0.0021(7)
C9 0.0188(9) 0.0107(8) 0.0157(9) -0.0002(7) -0.0050(7) 0.0023(7)
C10 0.0109(8) 0.0160(9) 0.0102(8) -0.0012(7) -0.0017(6) -0.0010(6)
C11 0.0118(8) 0.0104(8) 0.0111(8) 0.0004(6) -0.0016(7) -0.0011(6)
C12 0.0152(9) 0.0159(9) 0.0116(8) -0.0017(7) -0.0026(7) 0.0004(7)
C13 0.0176(9) 0.0180(9) 0.0117(8) -0.0019(7) -0.0061(7) -0.0013(7)
C14 0.0113(8) 0.0159(9) 0.0142(9) 0.0001(7) -0.0048(7) -0.0006(6)
C15 0.0104(8) 0.0104(8) 0.0115(8) 0.0014(6) -0.0022(6) -0.0019(6)
C16 0.0127(8) 0.0098(8) 0.0110(8) 0.0012(6) -0.0026(7) -0.0021(6)
N1 0.0102(7) 0.0114(7) 0.0100(7) 0.0005(6) -0.0026(5) -0.0010(5)
N2 0.0098(7) 0.0106(7) 0.0094(7) 0.0000(5) -0.0026(6) -0.0016(5)
N3 0.0135(7) 0.0123(7) 0.0128(7) 0.0008(6) -0.0044(6) -0.0036(6)
N4 0.0102(7) 0.0115(7) 0.0120(7) -0.0006(6) -0.0040(6) -0.0017(6)
O1 0.0145(6) 0.0113(6) 0.0095(6) 0.0012(5) -0.0039(5) -0.0029(5)
O2 0.0099(6) 0.0163(6) 0.0111(6) -0.0024(5) -0.0025(5) -0.0009(5)
O3 0.0206(7) 0.0115(6) 0.0151(6) 0.0001(5) -0.0022(5) -0.0048(5)
O4 0.0102(6) 0.0182(7) 0.0168(6) -0.0034(5) -0.0032(5) -0.0014(5)
O5 0.0165(7) 0.0272(8) 0.0377(9) -0.0014(7) -0.0087(7) -0.0005(6)
O6 0.0209(7) 0.0180(7) 0.0277(8) 0.0013(6) -0.0082(6) -0.0088(6)
O7 0.0377(9) 0.0230(8) 0.0246(8) -0.0116(7) -0.0083(7) 0.0026(7)
O8 0.0506(11) 0.0233(8) 0.0216(8) 0.0103(7) -0.0078(7) -0.0098(7)
Cl1 0.0172(2) 0.0127(2) 0.0144(2) 0.00012(16) -0.00468(17) -0.00377(16)
Ga1 0.00893(11) 0.00958(11) 0.00795(11) 0.00015(7) -0.00275(7) -0.00149(7)

loop_
_atom_type_symbol
_atom_type_description
_atom_type_scat_dispersion_real
_atom_type_scat_dispersion_imag
_atom_type_scat_source
C C 0.0033 0.0016 'International Tables Vol C Tables 4.2.6.8 and 6.1.1.4'
H H 0.0000 0.0000 'International Tables Vol C Tables 4.2.6.8 and 6.1.1.4'
N N 0.0061 0.0033 'International Tables Vol C Tables 4.2.6.8 and 6.1.1.4'
O O 0.0106 0.0060 'International Tables Vol C Tables 4.2.6.8 and 6.1.1.4'
Cl Cl 0.1484 0.1585 'International Tables Vol C Tables 4.2.6.8 and 6.1.1.4'
Ga Ga 0.2307 1.6083 'International Tables Vol C Tables 4.2.6.8 and 6.1.1.4'

loop_
_geom_angle_atom_site_label_1
_geom_angle_atom_site_label_2
_geom_angle_atom_site_label_3
_geom_angle
O3 C1 O1 125.45(17)
O3 C1 C2 120.78(17)
O1 C1 C2 113.77(15)
N1 C2 C3 120.43(17)
N1 C2 C1 112.34(16)
C3 C2 C1 127.24(17)
C2 C3 C4 117.75(17)
C2 C3 H3 121.1
C4 C3 H3 121.1
C5 C4 C3 120.64(17)
C5 C4 H4 119.7
C3 C4 H4 119.7
C6 C5 C4 118.44(17)
C6 C5 H5 120.8
C4 C5 H5 120.8
N1 C6 C5 119.60(17)
N1 C6 C7 113.73(16)
C5 C6 C7 126.66(17)
N3 C7 C6 108.98(14)
N3 C7 H7A 109.9
C6 C7 H7A 109.9
N3 C7 H7B 109.9
C6 C7 H7B 109.9
H7A C7 H7B 108.3
N3 C8 C9 108.02(15)
N3 C8 H8A 110.1
C9 C8 H8A 110.1
N3 C8 H8B 110.1
C9 C8 H8B 110.1
H8A C8 H8B 108.4
N4 C9 C8 107.99(15)
N4 C9 H9A 110.1
C8 C9 H9A 110.1
N4 C9 H9B 110.1
C8 C9 H9B 110.1
H9A C9 H9B 108.4
N4 C10 C11 109.56(14)
N4 C10 H10A 109.8
C11 C10 H10A 109.8
N4 C10 H10B 109.8
C11 C10 H10B 109.8
H10A C10 H10B 108.2
N2 C11 C12 120.01(17)
N2 C11 C10 113.52(16)
C12 C11 C10 126.39(16)
C11 C12 C13 118.26(17)
C11 C12 H12 120.9
C13 C12 H12 120.9
C12 C13 C14 120.29(18)
C12 C13 H13 119.9
C14 C13 H13 119.9
C15 C14 C13 118.20(17)
C15 C14 H14 120.9
C13 C14 H14 120.9
N2 C15 C14 120.51(16)
N2 C15 C16 111.93(15)
C14 C15 C16 127.53(16)
O4 C16 O2 125.76(17)
O4 C16 C15 120.34(16)
O2 C16 C15 113.89(15)
C6 N1 C2 123.14(16)
C6 N1 Ga1 120.49(13)
C2 N1 Ga1 116.29(12)
C11 N2 C15 122.70(16)
C11 N2 Ga1 120.49(13)
C15 N2 Ga1 116.65(12)
C7 N3 C8 111.45(15)
C7 N3 Ga1 109.91(11)
C8 N3 Ga1 106.27(11)
C7 N3 H3N 107.5(17)
C8 N3 H3N 107.5(17)
Ga1 N3 H3N 114.2(18)
C10 N4 C9 111.66(15)
C10 N4 Ga1 109.90(11)
C9 N4 Ga1 106.84(11)
C10 N4 H4N 108.8(19)
C9 N4 H4N 109.4(19)
Ga1 N4 H4N 110.2(19)
C1 O1 Ga1 117.41(11)
C16 O2 Ga1 117.85(12)
O6 Cl1 O7 110.02(10)
O6 Cl1 O8 109.75(10)
O7 Cl1 O8 109.60(11)
O6 Cl1 O5 109.62(10)
O7 Cl1 O5 109.01(10)
O8 Cl1 O5 108.81(11)
O1 Ga1 O2 101.39(6)
O1 Ga1 N1 80.14(6)
O2 Ga1 N1 94.02(6)
O1 Ga1 N2 94.72(6)
O2 Ga1 N2 79.63(6)
N1 Ga1 N2 170.97(6)
O1 Ga1 N3 153.44(6)
O2 Ga1 N3 94.78(6)
N1 Ga1 N3 77.82(6)
N2 Ga1 N3 108.92(6)
O1 Ga1 N4 90.32(6)
O2 Ga1 N4 155.63(6)
N1 Ga1 N4 109.11(6)
N2 Ga1 N4 78.15(6)
N3 Ga1 N4 83.12(6)

loop_
_geom_bond_atom_site_label_1
_geom_bond_atom_site_label_2
_geom_bond_distance
C1 O3 1.215(2)
C1 O1 1.304(2)
C1 C2 1.513(3)
C2 N1 1.337(2)
C2 C3 1.382(3)
C3 C4 1.396(3)
C3 H3 0.9500
C4 C5 1.394(3)
C4 H4 0.9500
C5 C6 1.387(3)
C5 H5 0.9500
C6 N1 1.332(2)
C6 C7 1.510(3)
C7 N3 1.486(2)
C7 H7A 0.9900
C7 H7B 0.9900
C8 N3 1.486(2)
C8 C9 1.512(3)
C8 H8A 0.9900
C8 H8B 0.9900
C9 N4 1.483(2)
C9 H9A 0.9900
C9 H9B 0.9900
C10 N4 1.479(2)
C10 C11 1.514(2)
C10 H10A 0.9900
C10 H10B 0.9900
C11 N2 1.332(2)
C11 C12 1.386(3)
C12 C13 1.394(3)
C12 H12 0.9500
C13 C14 1.398(3)
C13 H13 0.9500
C14 C15 1.372(3)
C14 H14 0.9500
C15 N2 1.338(2)
C15 C16 1.522(2)
C16 O4 1.225(2)
C16 O2 1.287(2)
N1 Ga1 1.9866(16)
N2 Ga1 1.9902(16)
N3 Ga1 2.1115(16)
N3 H3N 0.86(3)
N4 Ga1 2.1132(16)
N4 H4N 0.78(3)
O1 Ga1 1.9708(13)
O2 Ga1 1.9828(13)
O5 Cl1 1.4443(16)
O6 Cl1 1.4353(14)
O7 Cl1 1.4369(16)
O8 Cl1 1.4371(16)

loop_
_geom_torsion_atom_site_label_1
_geom_torsion_atom_site_label_2
_geom_torsion_atom_site_label_3
_geom_torsion_atom_site_label_4
_geom_torsion
O3 C1 C2 N1 177.99(16)
O1 C1 C2 N1 -2.3(2)
O3 C1 C2 C3 -2.4(3)
O1 C1 C2 C3 177.28(17)
N1 C2 C3 C4 1.1(3)
C1 C2 C3 C4 -178.48(18)
C2 C3 C4 C5 -0.8(3)
C3 C4 C5 C6 -0.1(3)
C4 C5 C6 N1 0.9(3)
C4 C5 C6 C7 179.14(18)
N1 C6 C7 N3 -19.8(2)
C5 C6 C7 N3 161.86(18)
N3 C8 C9 N4 -59.30(19)
N4 C10 C11 N2 -20.5(2)
N4 C10 C11 C12 162.72(18)
N2 C11 C12 C13 0.1(3)
C10 C11 C12 C13 176.70(17)
C11 C12 C13 C14 -1.1(3)
C12 C13 C14 C15 0.8(3)
C13 C14 C15 N2 0.4(3)
C13 C14 C15 C16 -177.44(17)
N2 C15 C16 O4 178.81(16)
C14 C15 C16 O4 -3.2(3)
N2 C15 C16 O2 -2.6(2)
C14 C15 C16 O2 175.39(17)
C5 C6 N1 C2 -0.7(3)
C7 C6 N1 C2 -179.16(16)
C5 C6 N1 Ga1 175.85(13)
C7 C6 N1 Ga1 -2.6(2)
C3 C2 N1 C6 -0.3(3)
C1 C2 N1 C6 179.31(16)
C3 C2 N1 Ga1 -177.02(14)
C1 C2 N1 Ga1 2.61(19)
C12 C11 N2 C15 1.1(3)
C10 C11 N2 C15 -175.89(16)
C12 C11 N2 Ga1 176.30(13)
C10 C11 N2 Ga1 -0.7(2)
C14 C15 N2 C11 -1.4(3)
C16 C15 N2 C11 176.78(16)
C14 C15 N2 Ga1 -176.75(13)
C16 C15 N2 Ga1 1.40(19)
C6 C7 N3 C8 -86.18(18)
C6 C7 N3 Ga1 31.36(18)
C9 C8 N3 C7 164.01(15)
C9 C8 N3 Ga1 44.28(16)
C11 C10 N4 C9 -87.77(18)
C11 C10 N4 Ga1 30.61(17)
C8 C9 N4 C10 162.53(15)
C8 C9 N4 Ga1 42.34(17)
O3 C1 O1 Ga1 -179.36(14)
C2 C1 O1 Ga1 0.96(19)
O4 C16 O2 Ga1 -178.86(15)
C15 C16 O2 Ga1 2.63(19)
C1 O1 Ga1 O2 -91.84(13)
C1 O1 Ga1 N1 0.31(13)
C1 O1 Ga1 N2 -172.20(13)
C1 O1 Ga1 N3 34.6(2)
C1 O1 Ga1 N4 109.67(13)
C16 O2 Ga1 O1 -94.30(13)
C16 O2 Ga1 N1 -175.04(13)
C16 O2 Ga1 N2 -1.52(13)
C16 O2 Ga1 N3 106.87(13)
C16 O2 Ga1 N4 23.0(2)
C6 N1 Ga1 O1 -178.51(15)
C2 N1 Ga1 O1 -1.72(13)
C6 N1 Ga1 O2 -77.64(14)
C2 N1 Ga1 O2 99.16(13)
C6 N1 Ga1 N2 -122.7(3)
C2 N1 Ga1 N2 54.1(4)
C6 N1 Ga1 N3 16.40(14)
C2 N1 Ga1 N3 -166.80(14)
C6 N1 Ga1 N4 94.60(14)
C2 N1 Ga1 N4 -88.60(14)
C11 N2 Ga1 O1 -74.86(14)
C15 N2 Ga1 O1 100.63(13)
C11 N2 Ga1 O2 -175.60(15)
C15 N2 Ga1 O2 -0.11(13)
C11 N2 Ga1 N1 -129.8(3)
C15 N2 Ga1 N1 45.7(4)
C11 N2 Ga1 N3 92.86(14)
C15 N2 Ga1 N3 -91.65(14)
C11 N2 Ga1 N4 14.47(14)
C15 N2 Ga1 N4 -170.04(14)
C7 N3 Ga1 O1 -60.43(19)
C8 N3 Ga1 O1 60.29(18)
C7 N3 Ga1 O2 67.21(12)
C8 N3 Ga1 O2 -172.07(11)
C7 N3 Ga1 N1 -25.89(12)
C8 N3 Ga1 N1 94.83(12)
C7 N3 Ga1 N2 147.87(11)
C8 N3 Ga1 N2 -91.41(12)
C7 N3 Ga1 N4 -137.20(12)
C8 N3 Ga1 N4 -16.48(11)
C10 N4 Ga1 O1 70.26(12)
C9 N4 Ga1 O1 -168.43(12)
C10 N4 Ga1 O2 -49.1(2)
C9 N4 Ga1 O2 72.18(19)
C10 N4 Ga1 N1 149.93(11)
C9 N4 Ga1 N1 -88.76(12)
C10 N4 Ga1 N2 -24.50(11)
C9 N4 Ga1 N2 96.82(12)
C10 N4 Ga1 N3 -135.54(12)
C9 N4 Ga1 N3 -14.22(12)
